data_7122022
loop_
_publ_author_name
'P\'erez-Jim\'enez, Marina'
'Campos, Jes\'us'
'L\'opez-Serrano, Joaqu\'in'
'Carmona, Ernesto'

_publ_section_title
;
 Reactivity of a trans-[H-Mo[quadruple bond, length as m-dash]Mo-H] unit
 towards alkenes and alkynes: bimetallic migratory insertion,
 H-elimination and other reactions.
;
_journal_issue 66
_journal_name_full 'Chemical communications (Cambridge, England)'
_journal_page_first 9186
_journal_page_last 9189
_journal_paper_doi 10.1039/c8cc04945a
_journal_volume 54
_journal_year 2018
_chemical_formula_sum 'C60 H84 Mo2 N4'
_chemical_formula_weight 1053.19
_space_group_crystal_system monoclinic
_space_group_IT_number 14
_space_group_name_Hall '-P 2ybc'
_space_group_name_H-M_alt 'P 1 21/c 1'
_symmetry_space_group_name_Hall '-P 2ybc'
_symmetry_space_group_name_H-M 'P 1 21/c 1'
_atom_sites_solution_hydrogens geom
_audit_creation_method SHELXL-2014/7
_audit_update_record
;
2018-06-19 deposited with the CCDC.
2018-07-23 downloaded from the CCDC.
;
_cell_angle_alpha 90
_cell_angle_beta 101.505(2)
_cell_angle_gamma 90
_cell_formula_units_Z 4
_cell_length_a 12.1639(6)
_cell_length_b 19.6377(9)
_cell_length_c 23.5597(11)
_cell_measurement_reflns_used 9995
_cell_measurement_temperature 193(2)
_cell_measurement_theta_max 29.90
_cell_measurement_theta_min 2.43
_cell_volume 5514.7(5)
_computing_cell_refinement 'Bruker SAINT'
_computing_data_collection 'Bruker APEX2'
_computing_data_reduction 'Bruker SAINT A'
_computing_structure_refinement 'SHELXL-2014/7 (Sheldrick, 2014)'
_computing_structure_solution 'SHELXT 2014/5 (Sheldrick, 2014)'
_diffrn_ambient_temperature 193(2)
_diffrn_measured_fraction_theta_full 0.999
_diffrn_measured_fraction_theta_max 0.999
_diffrn_measurement_device_type 'Bruker APEX-II CCD'
_diffrn_measurement_method '\f and \w scans'
_diffrn_radiation_monochromator graphite
_diffrn_radiation_source 'fine-focus sealed tube'
_diffrn_radiation_type MoK\a
_diffrn_radiation_wavelength 0.71073
_diffrn_reflns_av_R_equivalents 0.0468
_diffrn_reflns_av_unetI/netI 0.0328
_diffrn_reflns_Laue_measured_fraction_full 0.999
_diffrn_reflns_Laue_measured_fraction_max 0.999
_diffrn_reflns_limit_h_max 17
_diffrn_reflns_limit_h_min -17
_diffrn_reflns_limit_k_max 28
_diffrn_reflns_limit_k_min -26
_diffrn_reflns_limit_l_max 32
_diffrn_reflns_limit_l_min -33
_diffrn_reflns_number 118441
_diffrn_reflns_point_group_measured_fraction_full 0.999
_diffrn_reflns_point_group_measured_fraction_max 0.999
_diffrn_reflns_theta_full 25.242
_diffrn_reflns_theta_max 30.499
_diffrn_reflns_theta_min 2.042
_exptl_absorpt_coefficient_mu 0.495
_exptl_absorpt_correction_T_max 0.7457
_exptl_absorpt_correction_T_min 0.6163
_exptl_absorpt_correction_type multi-scan
_exptl_absorpt_process_details
; 
 SADABS, Bruker (2006). APEX 2. Version 2.1. Bruker Analytical
 X-ray Solutions, Madison, Wisconsin, USA. 
;
_exptl_crystal_colour yellow
_exptl_crystal_density_diffrn 1.269
_exptl_crystal_description needle
_exptl_crystal_F_000 2224
_exptl_crystal_size_max 0.16
_exptl_crystal_size_mid 0.10
_exptl_crystal_size_min 0.04
_refine_diff_density_max 1.308
_refine_diff_density_min -1.013
_refine_diff_density_rms 0.079
_refine_ls_extinction_method none
_refine_ls_goodness_of_fit_ref 1.051
_refine_ls_hydrogen_treatment constr
_refine_ls_matrix_type full
_refine_ls_number_parameters 612
_refine_ls_number_reflns 16789
_refine_ls_number_restraints 0
_refine_ls_restrained_S_all 1.051
_refine_ls_R_factor_all 0.0561
_refine_ls_R_factor_gt 0.0381
_refine_ls_shift/su_max 0.001
_refine_ls_shift/su_mean 0.000
_refine_ls_structure_factor_coef Fsqd
_refine_ls_weighting_details 'w=1/[\s^2^(Fo^2^)+(0.0418P)^2^+4.2994P] where P=(Fo^2^+2Fc^2^)/3'
_refine_ls_weighting_scheme calc
_refine_ls_wR_factor_gt 0.0891
_refine_ls_wR_factor_ref 0.0978
_reflns_Friedel_coverage 0.000
_reflns_number_gt 13318
_reflns_number_total 16789
_reflns_threshold_expression 'I > 2\s(I)'
_cod_data_source_file c8cc04945a3.cif
_cod_data_source_block jcm0117a
_cod_depositor_comments 'Adding full bibliography for 7122020--7122022.cif.'
_cod_database_code 7122022
_shelx_shelxl_version_number 2014/7
_shelx_space_group_comment
;
The symmetry employed for this shelxl refinement is uniquely defined
by the following loop, which should always be used as a source of
symmetry information in preference to the above space-group names.
They are only intended as comments.
;

loop_
_space_group_symop_operation_xyz
'x, y, z'
'-x, y+1/2, -z+1/2'
'-x, -y, -z'
'x, -y-1/2, z-1/2'

loop_
_atom_site_label
_atom_site_type_symbol
_atom_site_fract_x
_atom_site_fract_y
_atom_site_fract_z
_atom_site_U_iso_or_equiv
_atom_site_adp_type
_atom_site_occupancy
_atom_site_site_symmetry_order
_atom_site_calc_flag
_atom_site_refinement_flags_posn
_atom_site_refinement_flags_adp
Mo1 Mo 0.40990(2) 0.31937(2) 0.31972(2) 0.02042(5) Uani 1 1 d . .
Mo2 Mo 0.40293(2) 0.26427(2) 0.39583(2) 0.01987(5) Uani 1 1 d . .
N1 N 0.23129(13) 0.31651(9) 0.29215(7) 0.0203(3) Uani 1 1 d . .
N2 N 0.22100(14) 0.25910(8) 0.37696(7) 0.0197(3) Uani 1 1 d . .
N3 N 0.58250(13) 0.26795(8) 0.42411(7) 0.0198(3) Uani 1 1 d . .
N4 N 0.58971(14) 0.33210(8) 0.34231(7) 0.0203(3) Uani 1 1 d . .
C1 C 0.17225(16) 0.28762(10) 0.32735(8) 0.0210(4) Uani 1 1 d . .
H1 H 0.0927 0.2874 0.3166 0.025 Uiso 1 1 calc R U
C2 C 0.14425(17) 0.23779(11) 0.41362(8) 0.0235(4) Uani 1 1 d . .
C3 C 0.13028(19) 0.16748(12) 0.42343(10) 0.0307(5) Uani 1 1 d . .
C4 C 0.0517(2) 0.14824(15) 0.45658(11) 0.0412(6) Uani 1 1 d . .
H4 H 0.0408 0.1012 0.4631 0.049 Uiso 1 1 calc R U
C5 C -0.0100(2) 0.19550(16) 0.47996(11) 0.0436(7) Uani 1 1 d . .
H5 H -0.0636 0.1811 0.5017 0.052 Uiso 1 1 calc R U
C6 C 0.0064(2) 0.26337(15) 0.47169(10) 0.0381(6) Uani 1 1 d . .
H6 H -0.0353 0.2957 0.4887 0.046 Uiso 1 1 calc R U
C7 C 0.08352(17) 0.28670(12) 0.43871(9) 0.0275(4) Uani 1 1 d . .
C8 C 0.1901(2) 0.11448(12) 0.39475(12) 0.0387(6) Uani 1 1 d . .
H8 H 0.2646 0.1337 0.3913 0.046 Uiso 1 1 calc R U
C9 C 0.1231(3) 0.10170(15) 0.33284(13) 0.0525(7) Uani 1 1 d . .
H9A H 0.0488 0.0837 0.3348 0.079 Uiso 1 1 calc R U
H9B H 0.1632 0.0687 0.3133 0.079 Uiso 1 1 calc R U
H9C H 0.1146 0.1446 0.3112 0.079 Uiso 1 1 calc R U
C10 C 0.2115(3) 0.04666(15) 0.42761(16) 0.0627(9) Uani 1 1 d . .
H10A H 0.2519 0.0553 0.4673 0.094 Uiso 1 1 calc R U
H10B H 0.2566 0.0169 0.4079 0.094 Uiso 1 1 calc R U
H10C H 0.1397 0.0246 0.4286 0.094 Uiso 1 1 calc R U
C11 C 0.09442(19) 0.36309(12) 0.43144(10) 0.0314(5) Uani 1 1 d . .
H11 H 0.1600 0.3713 0.4126 0.038 Uiso 1 1 calc R U
C12 C 0.1174(2) 0.40039(15) 0.49044(12) 0.0453(6) Uani 1 1 d . .
H12A H 0.0531 0.3945 0.5093 0.068 Uiso 1 1 calc R U
H12B H 0.1289 0.4490 0.4843 0.068 Uiso 1 1 calc R U
H12C H 0.1847 0.3813 0.5152 0.068 Uiso 1 1 calc R U
C13 C -0.0097(2) 0.39339(16) 0.39206(13) 0.0466(7) Uani 1 1 d . .
H13A H -0.0186 0.3734 0.3533 0.070 Uiso 1 1 calc R U
H13B H -0.0008 0.4428 0.3895 0.070 Uiso 1 1 calc R U
H13C H -0.0762 0.3833 0.4082 0.070 Uiso 1 1 calc R U
C14 C 0.16583(16) 0.34437(11) 0.23921(8) 0.0224(4) Uani 1 1 d . .
C15 C 0.13865(18) 0.41419(11) 0.23771(9) 0.0272(4) Uani 1 1 d . .
C16 C 0.0764(2) 0.44123(13) 0.18616(10) 0.0348(5) Uani 1 1 d . .
H16 H 0.0585 0.4884 0.1841 0.042 Uiso 1 1 calc R U
C17 C 0.0407(2) 0.40047(14) 0.13829(10) 0.0379(6) Uani 1 1 d . .
H17 H -0.0018 0.4195 0.1037 0.046 Uiso 1 1 calc R U
C18 C 0.0667(2) 0.33218(13) 0.14070(10) 0.0346(5) Uani 1 1 d . .
H18 H 0.0411 0.3045 0.1076 0.041 Uiso 1 1 calc R U
C19 C 0.12967(18) 0.30257(12) 0.19056(9) 0.0272(4) Uani 1 1 d . .
C20 C 0.1788(2) 0.45951(12) 0.28983(10) 0.0336(5) Uani 1 1 d . .
H20 H 0.1822 0.4309 0.3252 0.040 Uiso 1 1 calc R U
C21 C 0.1024(2) 0.52014(14) 0.29479(13) 0.0450(6) Uani 1 1 d . .
H21A H 0.1054 0.5525 0.2635 0.068 Uiso 1 1 calc R U
H21B H 0.1276 0.5426 0.3323 0.068 Uiso 1 1 calc R U
H21C H 0.0251 0.5041 0.2918 0.068 Uiso 1 1 calc R U
C22 C 0.2966(2) 0.48372(16) 0.28967(14) 0.0507(7) Uani 1 1 d . .
H22A H 0.3438 0.4447 0.2845 0.076 Uiso 1 1 calc R U
H22B H 0.3273 0.5062 0.3266 0.076 Uiso 1 1 calc R U
H22C H 0.2951 0.5161 0.2578 0.076 Uiso 1 1 calc R U
C23 C 0.1578(2) 0.22739(12) 0.18993(10) 0.0370(6) Uani 1 1 d . .
H23 H 0.1997 0.2150 0.2295 0.044 Uiso 1 1 calc R U
C24 C 0.0546(3) 0.18264(18) 0.17634(19) 0.0820(14) Uani 1 1 d . .
H24A H 0.0040 0.1939 0.2026 0.123 Uiso 1 1 calc R U
H24B H 0.0769 0.1347 0.1814 0.123 Uiso 1 1 calc R U
H24C H 0.0159 0.1903 0.1362 0.123 Uiso 1 1 calc R U
C25 C 0.2348(4) 0.21321(18) 0.14748(17) 0.0812(13) Uani 1 1 d . .
H25A H 0.2575 0.1653 0.1503 0.122 Uiso 1 1 calc R U
H25B H 0.3015 0.2422 0.1570 0.122 Uiso 1 1 calc R U
H25C H 0.1948 0.2231 0.1080 0.122 Uiso 1 1 calc R U
C26 C 0.64028(16) 0.30184(10) 0.39137(8) 0.0201(4) Uani 1 1 d . .
H26 H 0.7195 0.3047 0.4030 0.024 Uiso 1 1 calc R U
C27 C 0.64662(16) 0.23843(11) 0.47674(8) 0.0218(4) Uani 1 1 d . .
C28 C 0.69315(17) 0.28000(12) 0.52420(9) 0.0253(4) Uani 1 1 d . .
C29 C 0.7552(2) 0.24848(13) 0.57364(10) 0.0332(5) Uani 1 1 d . .
H29 H 0.7887 0.2759 0.6057 0.040 Uiso 1 1 calc R U
C30 C 0.7692(2) 0.17889(14) 0.57717(11) 0.0376(6) Uani 1 1 d . .
H30 H 0.8107 0.1586 0.6114 0.045 Uiso 1 1 calc R U
C31 C 0.7224(2) 0.13892(13) 0.53047(11) 0.0362(5) Uani 1 1 d . .
H31 H 0.7317 0.0909 0.5330 0.043 Uiso 1 1 calc R U
C32 C 0.66165(19) 0.16746(12) 0.47956(10) 0.0293(5) Uani 1 1 d . .
C33 C 0.67843(19) 0.35698(12) 0.52490(9) 0.0293(5) Uani 1 1 d . .
H33 H 0.6248 0.3703 0.4887 0.035 Uiso 1 1 calc R U
C34 C 0.6296(2) 0.38070(15) 0.57667(11) 0.0440(6) Uani 1 1 d . .
H34A H 0.5611 0.3549 0.5779 0.066 Uiso 1 1 calc R U
H34B H 0.6118 0.4293 0.5727 0.066 Uiso 1 1 calc R U
H34C H 0.6846 0.3730 0.6126 0.066 Uiso 1 1 calc R U
C35 C 0.7899(2) 0.39407(15) 0.52561(13) 0.0447(6) Uani 1 1 d . .
H35A H 0.8454 0.3796 0.5596 0.067 Uiso 1 1 calc R U
H35B H 0.7783 0.4433 0.5274 0.067 Uiso 1 1 calc R U
H35C H 0.8173 0.3829 0.4903 0.067 Uiso 1 1 calc R U
C36 C 0.6168(3) 0.12102(13) 0.42864(12) 0.0436(6) Uani 1 1 d . .
H36 H 0.5734 0.1497 0.3968 0.052 Uiso 1 1 calc R U
C37 C 0.5371(3) 0.06654(19) 0.44418(18) 0.0698(10) Uani 1 1 d . .
H37A H 0.5780 0.0374 0.4751 0.105 Uiso 1 1 calc R U
H37B H 0.5081 0.0387 0.4099 0.105 Uiso 1 1 calc R U
H37C H 0.4746 0.0887 0.4574 0.105 Uiso 1 1 calc R U
C38 C 0.7120(4) 0.0867(2) 0.40577(18) 0.0767(12) Uani 1 1 d . .
H38A H 0.7649 0.1214 0.3979 0.115 Uiso 1 1 calc R U
H38B H 0.6811 0.0621 0.3700 0.115 Uiso 1 1 calc R U
H38C H 0.7511 0.0547 0.4348 0.115 Uiso 1 1 calc R U
C39 C 0.66374(16) 0.36040(11) 0.30752(8) 0.0232(4) Uani 1 1 d . .
C40 C 0.66661(19) 0.43164(12) 0.30024(10) 0.0307(5) Uani 1 1 d . .
C41 C 0.7363(2) 0.45845(15) 0.26515(11) 0.0420(6) Uani 1 1 d . .
H41 H 0.7386 0.5063 0.2596 0.050 Uiso 1 1 calc R U
C42 C 0.8013(2) 0.41673(16) 0.23858(11) 0.0445(7) Uani 1 1 d . .
H42 H 0.8477 0.4359 0.2147 0.053 Uiso 1 1 calc R U
C43 C 0.7996(2) 0.34728(15) 0.24636(10) 0.0371(6) Uani 1 1 d . .
H43 H 0.8458 0.3192 0.2281 0.044 Uiso 1 1 calc R U
C44 C 0.73116(17) 0.31699(12) 0.28068(9) 0.0275(4) Uani 1 1 d . .
C45 C 0.6032(2) 0.47954(13) 0.33306(11) 0.0371(5) Uani 1 1 d . .
H45 H 0.5358 0.4546 0.3405 0.044 Uiso 1 1 calc R U
C46 C 0.6766(3) 0.49696(18) 0.39166(13) 0.0584(8) Uani 1 1 d . .
H46A H 0.6974 0.4550 0.4137 0.088 Uiso 1 1 calc R U
H46B H 0.6349 0.5268 0.4132 0.088 Uiso 1 1 calc R U
H46C H 0.7446 0.5203 0.3857 0.088 Uiso 1 1 calc R U
C47 C 0.5620(3) 0.54534(14) 0.30023(15) 0.0535(8) Uani 1 1 d . .
H47A H 0.6266 0.5718 0.2937 0.080 Uiso 1 1 calc R U
H47B H 0.5190 0.5724 0.3232 0.080 Uiso 1 1 calc R U
H47C H 0.5140 0.5338 0.2629 0.080 Uiso 1 1 calc R U
C48 C 0.73223(19) 0.24003(13) 0.28665(10) 0.0309(5) Uani 1 1 d . .
H48 H 0.6821 0.2279 0.3140 0.037 Uiso 1 1 calc R U
C49 C 0.6860(3) 0.20483(18) 0.22899(13) 0.0626(9) Uani 1 1 d . .
H49A H 0.6099 0.2214 0.2135 0.094 Uiso 1 1 calc R U
H49B H 0.6840 0.1555 0.2350 0.094 Uiso 1 1 calc R U
H49C H 0.7344 0.2150 0.2014 0.094 Uiso 1 1 calc R U
C50 C 0.8494(2) 0.21319(17) 0.31249(16) 0.0569(8) Uani 1 1 d . .
H50A H 0.9008 0.2246 0.2867 0.085 Uiso 1 1 calc R U
H50B H 0.8464 0.1636 0.3168 0.085 Uiso 1 1 calc R U
H50C H 0.8761 0.2341 0.3505 0.085 Uiso 1 1 calc R U
C51 C 0.3886(2) 0.33538(13) 0.46472(10) 0.0348(5) Uani 1 1 d . .
H51A H 0.3160 0.3271 0.4764 0.042 Uiso 1 1 calc R U
H51B H 0.4487 0.3248 0.4986 0.042 Uiso 1 1 calc R U
C52 C 0.3957(2) 0.41127(14) 0.45087(13) 0.0452(6) Uani 1 1 d . .
H52A H 0.4627 0.4197 0.4347 0.068 Uiso 1 1 calc R U
H52B H 0.4003 0.4379 0.4864 0.068 Uiso 1 1 calc R U
H52C H 0.3288 0.4248 0.4227 0.068 Uiso 1 1 calc R U
C53 C 0.4385(2) 0.21539(14) 0.30226(12) 0.0408(6) Uani 1 1 d . .
H53 H 0.5002 0.2043 0.2848 0.049 Uiso 1 1 calc R U
C54 C 0.3730(3) 0.16453(14) 0.31481(12) 0.0453(6) Uani 1 1 d . .
H54A H 0.3109 0.1744 0.3323 0.054 Uiso 1 1 calc R U
H54B H 0.3890 0.1188 0.3062 0.054 Uiso 1 1 calc R U
C55 C 0.3376(3) 0.40450(16) 0.13467(14) 0.0514(7) Uani 1 1 d . .
H55 H 0.2886 0.4320 0.1516 0.062 Uiso 1 1 calc R U
C56 C 0.2990(3) 0.37336(19) 0.08267(13) 0.0564(8) Uani 1 1 d . .
H56 H 0.2236 0.3803 0.0632 0.068 Uiso 1 1 calc R U
C57 C 0.3677(3) 0.3323(2) 0.05836(14) 0.0655(10) Uani 1 1 d . .
H57 H 0.3401 0.3104 0.0224 0.079 Uiso 1 1 calc R U
C58 C 0.4776(3) 0.3228(2) 0.08655(16) 0.0642(9) Uani 1 1 d . .
H58 H 0.5258 0.2939 0.0703 0.077 Uiso 1 1 calc R U
C59 C 0.5168(3) 0.3552(2) 0.13808(16) 0.0674(10) Uani 1 1 d . .
H59 H 0.5927 0.3496 0.1572 0.081 Uiso 1 1 calc R U
C60 C 0.4457(3) 0.39622(19) 0.16217(15) 0.0612(9) Uani 1 1 d . .
H60 H 0.4727 0.4186 0.1980 0.073 Uiso 1 1 calc R U

loop_
_atom_site_aniso_label
_atom_site_aniso_U_11
_atom_site_aniso_U_22
_atom_site_aniso_U_33
_atom_site_aniso_U_23
_atom_site_aniso_U_13
_atom_site_aniso_U_12
Mo1 0.01804(8) 0.02377(9) 0.01931(8) 0.00446(6) 0.00338(6) 0.00083(6)
Mo2 0.01780(8) 0.02250(9) 0.01910(8) 0.00450(6) 0.00314(6) 0.00073(6)
N1 0.0188(8) 0.0220(8) 0.0191(7) 0.0025(6) 0.0014(6) 0.0017(6)
N2 0.0197(8) 0.0191(8) 0.0197(7) 0.0016(6) 0.0030(6) -0.0018(6)
N3 0.0188(7) 0.0220(8) 0.0181(7) 0.0020(6) 0.0024(6) 0.0011(6)
N4 0.0200(8) 0.0218(8) 0.0193(7) 0.0007(6) 0.0043(6) -0.0019(6)
C1 0.0195(9) 0.0217(9) 0.0210(9) -0.0011(7) 0.0018(7) -0.0014(7)
C2 0.0198(9) 0.0296(11) 0.0194(9) 0.0041(8) -0.0006(7) -0.0084(8)
C3 0.0284(11) 0.0308(12) 0.0288(11) 0.0061(9) -0.0043(9) -0.0097(9)
C4 0.0403(14) 0.0447(15) 0.0351(13) 0.0140(11) -0.0011(10) -0.0195(12)
C5 0.0360(13) 0.0637(19) 0.0315(12) 0.0086(12) 0.0075(10) -0.0187(13)
C6 0.0277(11) 0.0596(17) 0.0285(11) -0.0013(11) 0.0093(9) -0.0097(11)
C7 0.0208(9) 0.0398(12) 0.0216(9) -0.0010(9) 0.0035(7) -0.0051(9)
C8 0.0432(14) 0.0237(12) 0.0451(14) 0.0044(10) -0.0012(11) -0.0052(10)
C9 0.0622(19) 0.0359(15) 0.0539(17) -0.0128(13) -0.0016(14) -0.0083(13)
C10 0.074(2) 0.0301(15) 0.081(2) 0.0157(15) 0.0102(19) -0.0020(14)
C11 0.0265(11) 0.0362(13) 0.0331(11) -0.0061(10) 0.0097(9) -0.0015(9)
C12 0.0440(15) 0.0489(16) 0.0453(15) -0.0169(13) 0.0143(12) -0.0078(12)
C13 0.0390(14) 0.0497(17) 0.0509(16) 0.0032(13) 0.0081(12) 0.0102(12)
C14 0.0177(9) 0.0280(10) 0.0207(9) 0.0047(8) 0.0015(7) 0.0012(8)
C15 0.0253(10) 0.0292(11) 0.0267(10) 0.0022(8) 0.0042(8) 0.0066(8)
C16 0.0361(12) 0.0338(13) 0.0329(12) 0.0075(10) 0.0032(10) 0.0139(10)
C17 0.0338(12) 0.0495(15) 0.0266(11) 0.0089(10) -0.0032(9) 0.0121(11)
C18 0.0336(12) 0.0418(14) 0.0244(10) 0.0014(10) -0.0039(9) 0.0017(10)
C19 0.0238(10) 0.0320(12) 0.0236(10) 0.0030(8) -0.0007(8) -0.0002(8)
C20 0.0398(13) 0.0302(12) 0.0292(11) -0.0011(9) 0.0029(9) 0.0073(10)
C21 0.0506(16) 0.0349(14) 0.0494(16) -0.0063(12) 0.0094(13) 0.0113(12)
C22 0.0415(15) 0.0526(18) 0.0545(17) -0.0194(14) 0.0016(13) -0.0014(13)
C23 0.0494(15) 0.0291(12) 0.0274(11) -0.0024(9) -0.0045(10) -0.0040(10)
C24 0.082(3) 0.048(2) 0.098(3) 0.012(2) -0.026(2) -0.0289(19)
C25 0.138(4) 0.0440(19) 0.072(2) 0.0022(17) 0.046(3) 0.034(2)
C26 0.0176(8) 0.0224(10) 0.0198(9) -0.0021(7) 0.0025(7) -0.0017(7)
C27 0.0174(8) 0.0289(10) 0.0191(9) 0.0057(8) 0.0039(7) 0.0013(7)
C28 0.0193(9) 0.0345(12) 0.0218(9) 0.0017(8) 0.0035(7) -0.0014(8)
C29 0.0285(11) 0.0480(15) 0.0210(10) 0.0034(9) -0.0004(8) 0.0008(10)
C30 0.0278(11) 0.0529(16) 0.0305(11) 0.0183(11) 0.0021(9) 0.0088(11)
C31 0.0347(12) 0.0349(13) 0.0381(13) 0.0154(10) 0.0057(10) 0.0088(10)
C32 0.0302(11) 0.0269(11) 0.0300(11) 0.0054(9) 0.0038(9) 0.0034(9)
C33 0.0286(11) 0.0330(12) 0.0241(10) -0.0040(9) -0.0001(8) -0.0015(9)
C34 0.0512(16) 0.0492(16) 0.0308(12) -0.0125(11) 0.0063(11) 0.0011(13)
C35 0.0373(14) 0.0459(16) 0.0484(15) 0.0004(12) 0.0026(12) -0.0102(12)
C36 0.0578(17) 0.0240(12) 0.0428(14) 0.0017(10) -0.0050(12) 0.0047(11)
C37 0.055(2) 0.065(2) 0.088(3) -0.016(2) 0.0083(19) -0.0184(17)
C38 0.094(3) 0.065(2) 0.083(3) -0.031(2) 0.045(2) -0.019(2)
C39 0.0192(9) 0.0317(11) 0.0176(8) 0.0015(8) 0.0009(7) -0.0070(8)
C40 0.0293(11) 0.0337(12) 0.0276(10) 0.0057(9) 0.0019(9) -0.0088(9)
C41 0.0445(15) 0.0429(15) 0.0391(13) 0.0102(11) 0.0096(11) -0.0165(12)
C42 0.0391(14) 0.0614(18) 0.0353(13) 0.0126(12) 0.0127(11) -0.0163(13)
C43 0.0283(11) 0.0586(17) 0.0262(11) 0.0017(11) 0.0098(9) -0.0067(11)
C44 0.0210(9) 0.0422(13) 0.0189(9) -0.0006(9) 0.0033(7) -0.0063(9)
C45 0.0379(13) 0.0284(12) 0.0446(14) 0.0007(10) 0.0074(11) -0.0063(10)
C46 0.069(2) 0.059(2) 0.0451(16) -0.0111(15) 0.0058(15) 0.0003(16)
C47 0.0587(19) 0.0317(14) 0.068(2) 0.0094(14) 0.0085(16) -0.0012(13)
C48 0.0276(11) 0.0397(13) 0.0265(10) -0.0058(9) 0.0079(8) 0.0002(9)
C49 0.090(3) 0.062(2) 0.0346(15) -0.0152(14) 0.0122(16) -0.0210(19)
C50 0.0356(15) 0.0521(18) 0.082(2) 0.0006(17) 0.0095(15) 0.0106(13)
C51 0.0254(11) 0.0493(15) 0.0295(11) -0.0068(10) 0.0051(9) -0.0010(10)
C52 0.0407(14) 0.0451(16) 0.0480(15) -0.0121(13) 0.0044(12) 0.0014(12)
C53 0.0355(13) 0.0409(15) 0.0480(15) -0.0096(12) 0.0130(11) 0.0010(11)
C54 0.0494(16) 0.0361(14) 0.0496(16) -0.0072(12) 0.0075(13) 0.0003(12)
C55 0.0539(18) 0.0479(17) 0.0573(18) 0.0074(14) 0.0230(15) 0.0072(14)
C56 0.0360(15) 0.087(2) 0.0458(16) 0.0140(16) 0.0069(12) 0.0047(15)
C57 0.058(2) 0.098(3) 0.0424(16) -0.0163(17) 0.0152(15) -0.0181(19)
C58 0.0522(19) 0.080(3) 0.066(2) -0.0081(19) 0.0251(17) 0.0103(17)
C59 0.0378(16) 0.098(3) 0.061(2) 0.004(2) -0.0013(15) 0.0124(17)
C60 0.061(2) 0.069(2) 0.0510(18) -0.0121(16) 0.0052(15) -0.0114(17)

loop_
_atom_type_symbol
_atom_type_description
_atom_type_scat_dispersion_real
_atom_type_scat_dispersion_imag
_atom_type_scat_source
C C 0.0033 0.0016 'International Tables Vol C Tables 4.2.6.8 and 6.1.1.4'
H H 0.0000 0.0000 'International Tables Vol C Tables 4.2.6.8 and 6.1.1.4'
N N 0.0061 0.0033 'International Tables Vol C Tables 4.2.6.8 and 6.1.1.4'
Mo Mo -1.6832 0.6857 'International Tables Vol C Tables 4.2.6.8 and 6.1.1.4'

loop_
_geom_angle_atom_site_label_1
_geom_angle_atom_site_label_2
_geom_angle_atom_site_label_3
_geom_angle
Mo2 Mo1 C53 73.01(8)
Mo2 Mo1 N1 91.95(4)
C53 Mo1 N1 96.39(9)
Mo2 Mo1 N4 93.46(4)
C53 Mo1 N4 87.84(8)
N1 Mo1 N4 173.92(6)
Mo1 Mo2 N3 92.04(4)
Mo1 Mo2 N2 93.56(4)
N3 Mo2 N2 173.89(6)
Mo1 Mo2 C51 109.13(7)
N3 Mo2 C51 88.55(8)
N2 Mo2 C51 87.30(8)
Mo1 Mo2 C53 53.77(7)
N3 Mo2 C53 86.73(7)
N2 Mo2 C53 98.56(7)
C51 Mo2 C53 162.00(10)
C1 N1 C14 115.27(16)
C1 N1 Mo1 117.66(13)
C14 N1 Mo1 127.05(13)
C1 N2 C2 114.73(16)
C1 N2 Mo2 114.80(13)
C2 N2 Mo2 129.86(12)
C26 N3 C27 116.29(16)
C26 N3 Mo2 117.43(13)
C27 N3 Mo2 126.25(12)
C26 N4 C39 115.51(16)
C26 N4 Mo1 115.51(13)
C39 N4 Mo1 128.32(12)
N2 C1 N1 121.94(18)
N2 C1 H1 119.0
N1 C1 H1 119.0
C7 C2 C3 120.4(2)
C7 C2 N2 120.31(18)
C3 C2 N2 119.3(2)
C4 C3 C2 118.1(2)
C4 C3 C8 120.5(2)
C2 C3 C8 121.1(2)
C5 C4 C3 121.9(2)
C5 C4 H4 119.1
C3 C4 H4 119.1
C6 C5 C4 119.6(2)
C6 C5 H5 120.2
C4 C5 H5 120.2
C5 C6 C7 121.9(3)
C5 C6 H6 119.1
C7 C6 H6 119.1
C6 C7 C2 118.1(2)
C6 C7 C11 117.8(2)
C2 C7 C11 124.07(19)
C3 C8 C10 115.0(2)
C3 C8 C9 109.0(2)
C10 C8 C9 109.9(2)
C3 C8 H8 107.6
C10 C8 H8 107.6
C9 C8 H8 107.6
C8 C9 H9A 109.5
C8 C9 H9B 109.5
H9A C9 H9B 109.5
C8 C9 H9C 109.5
H9A C9 H9C 109.5
H9B C9 H9C 109.5
C8 C10 H10A 109.5
C8 C10 H10B 109.5
H10A C10 H10B 109.5
C8 C10 H10C 109.5
H10A C10 H10C 109.5
H10B C10 H10C 109.5
C7 C11 C13 111.8(2)
C7 C11 C12 111.8(2)
C13 C11 C12 109.8(2)
C7 C11 H11 107.7
C13 C11 H11 107.7
C12 C11 H11 107.7
C11 C12 H12A 109.5
C11 C12 H12B 109.5
H12A C12 H12B 109.5
C11 C12 H12C 109.5
H12A C12 H12C 109.5
H12B C12 H12C 109.5
C11 C13 H13A 109.5
C11 C13 H13B 109.5
H13A C13 H13B 109.5
C11 C13 H13C 109.5
H13A C13 H13C 109.5
H13B C13 H13C 109.5
C19 C14 C15 120.90(19)
C19 C14 N1 120.71(19)
C15 C14 N1 118.39(18)
C16 C15 C14 118.3(2)
C16 C15 C20 120.7(2)
C14 C15 C20 120.97(19)
C17 C16 C15 121.1(2)
C17 C16 H16 119.5
C15 C16 H16 119.5
C18 C17 C16 119.9(2)
C18 C17 H17 120.0
C16 C17 H17 120.0
C17 C18 C19 121.6(2)
C17 C18 H18 119.2
C19 C18 H18 119.2
C18 C19 C14 118.2(2)
C18 C19 C23 119.0(2)
C14 C19 C23 122.79(19)
C22 C20 C15 109.6(2)
C22 C20 C21 110.3(2)
C15 C20 C21 114.6(2)
C22 C20 H20 107.4
C15 C20 H20 107.4
C21 C20 H20 107.4
C20 C21 H21A 109.5
C20 C21 H21B 109.5
H21A C21 H21B 109.5
C20 C21 H21C 109.5
H21A C21 H21C 109.5
H21B C21 H21C 109.5
C20 C22 H22A 109.5
C20 C22 H22B 109.5
H22A C22 H22B 109.5
C20 C22 H22C 109.5
H22A C22 H22C 109.5
H22B C22 H22C 109.5
C24 C23 C19 112.8(3)
C24 C23 C25 110.3(3)
C19 C23 C25 110.7(2)
C24 C23 H23 107.6
C19 C23 H23 107.6
C25 C23 H23 107.6
C23 C24 H24A 109.5
C23 C24 H24B 109.5
H24A C24 H24B 109.5
C23 C24 H24C 109.5
H24A C24 H24C 109.5
H24B C24 H24C 109.5
C23 C25 H25A 109.5
C23 C25 H25B 109.5
H25A C25 H25B 109.5
C23 C25 H25C 109.5
H25A C25 H25C 109.5
H25B C25 H25C 109.5
N3 C26 N4 121.47(18)
N3 C26 H26 119.3
N4 C26 H26 119.3
C32 C27 C28 120.61(19)
C32 C27 N3 118.71(18)
C28 C27 N3 120.68(19)
C29 C28 C27 118.0(2)
C29 C28 C33 118.4(2)
C27 C28 C33 123.67(18)
C30 C29 C28 121.9(2)
C30 C29 H29 119.0
C28 C29 H29 119.0
C29 C30 C31 119.3(2)
C29 C30 H30 120.3
C31 C30 H30 120.3
C30 C31 C32 121.4(2)
C30 C31 H31 119.3
C32 C31 H31 119.3
C31 C32 C27 118.7(2)
C31 C32 C36 118.9(2)
C27 C32 C36 122.4(2)
C28 C33 C34 112.1(2)
C28 C33 C35 111.4(2)
C34 C33 C35 109.2(2)
C28 C33 H33 108.0
C34 C33 H33 108.0
C35 C33 H33 108.0
C33 C34 H34A 109.5
C33 C34 H34B 109.5
H34A C34 H34B 109.5
C33 C34 H34C 109.5
H34A C34 H34C 109.5
H34B C34 H34C 109.5
C33 C35 H35A 109.5
C33 C35 H35B 109.5
H35A C35 H35B 109.5
C33 C35 H35C 109.5
H35A C35 H35C 109.5
H35B C35 H35C 109.5
C32 C36 C38 111.4(3)
C32 C36 C37 112.0(3)
C38 C36 C37 109.6(3)
C32 C36 H36 107.9
C38 C36 H36 107.9
C37 C36 H36 107.9
C36 C37 H37A 109.5
C36 C37 H37B 109.5
H37A C37 H37B 109.5
C36 C37 H37C 109.5
H37A C37 H37C 109.5
H37B C37 H37C 109.5
C36 C38 H38A 109.5
C36 C38 H38B 109.5
H38A C38 H38B 109.5
C36 C38 H38C 109.5
H38A C38 H38C 109.5
H38B C38 H38C 109.5
C40 C39 C44 120.80(19)
C40 C39 N4 118.93(19)
C44 C39 N4 120.26(19)
C41 C40 C39 118.5(2)
C41 C40 C45 119.7(2)
C39 C40 C45 121.6(2)
C42 C41 C40 121.1(3)
C42 C41 H41 119.4
C40 C41 H41 119.4
C41 C42 C43 120.3(2)
C41 C42 H42 119.8
C43 C42 H42 119.8
C42 C43 C44 121.5(2)
C42 C43 H43 119.2
C44 C43 H43 119.2
C43 C44 C39 117.7(2)
C43 C44 C48 118.7(2)
C39 C44 C48 123.58(19)
C40 C45 C46 109.5(2)
C40 C45 C47 114.3(2)
C46 C45 C47 109.9(2)
C40 C45 H45 107.6
C46 C45 H45 107.6
C47 C45 H45 107.6
C45 C46 H46A 109.5
C45 C46 H46B 109.5
H46A C46 H46B 109.5
C45 C46 H46C 109.5
H46A C46 H46C 109.5
H46B C46 H46C 109.5
C45 C47 H47A 109.5
C45 C47 H47B 109.5
H47A C47 H47B 109.5
C45 C47 H47C 109.5
H47A C47 H47C 109.5
H47B C47 H47C 109.5
C44 C48 C49 111.9(2)
C44 C48 C50 111.8(2)
C49 C48 C50 110.3(3)
C44 C48 H48 107.5
C49 C48 H48 107.5
C50 C48 H48 107.5
C48 C49 H49A 109.5
C48 C49 H49B 109.5
H49A C49 H49B 109.5
C48 C49 H49C 109.5
H49A C49 H49C 109.5
H49B C49 H49C 109.5
C48 C50 H50A 109.5
C48 C50 H50B 109.5
H50A C50 H50B 109.5
C48 C50 H50C 109.5
H50A C50 H50C 109.5
H50B C50 H50C 109.5
C52 C51 Mo2 116.71(17)
C52 C51 H51A 108.1
Mo2 C51 H51A 108.1
C52 C51 H51B 108.1
Mo2 C51 H51B 108.1
H51A C51 H51B 107.3
C51 C52 H52A 109.5
C51 C52 H52B 109.5
H52A C52 H52B 109.5
C51 C52 H52C 109.5
H52A C52 H52C 109.5
H52B C52 H52C 109.5
C54 C53 Mo1 122.9(2)
C54 C53 Mo2 83.01(18)
Mo1 C53 Mo2 53.22(6)
C54 C53 H53 118.5
Mo1 C53 H53 118.5
Mo2 C53 H53 138.9
C53 C54 H54A 120.0
C53 C54 H54B 120.0
H54A C54 H54B 120.0
C60 C55 C56 120.2(3)
C60 C55 H55 119.9
C56 C55 H55 119.9
C55 C56 C57 120.7(3)
C55 C56 H56 119.6
C57 C56 H56 119.6
C56 C57 C58 119.5(3)
C56 C57 H57 120.3
C58 C57 H57 120.3
C59 C58 C57 119.7(3)
C59 C58 H58 120.1
C57 C58 H58 120.1
C58 C59 C60 119.9(3)
C58 C59 H59 120.0
C60 C59 H59 120.0
C55 C60 C59 120.0(3)
C55 C60 H60 120.0
C59 C60 H60 120.0

loop_
_geom_bond_atom_site_label_1
_geom_bond_atom_site_label_2
_geom_bond_distance
Mo1 Mo2 2.1103(2)
Mo1 C53 2.125(3)
Mo1 N1 2.1407(16)
Mo1 N4 2.1599(16)
Mo2 N3 2.1540(16)
Mo2 N2 2.1709(16)
Mo2 C51 2.174(2)
Mo2 C53 2.520(3)
N1 C1 1.328(3)
N1 C14 1.447(2)
N2 C1 1.325(2)
N2 C2 1.454(3)
N3 C26 1.322(2)
N3 C27 1.448(2)
N4 C26 1.336(2)
N4 C39 1.444(2)
C1 H1 0.9500
C2 C7 1.411(3)
C2 C3 1.416(3)
C3 C4 1.401(3)
C3 C8 1.505(4)
C4 C5 1.376(4)
C4 H4 0.9500
C5 C6 1.367(4)
C5 H5 0.9500
C6 C7 1.408(3)
C6 H6 0.9500
C7 C11 1.519(3)
C8 C10 1.536(4)
C8 C9 1.543(4)
C8 H8 1.0000
C9 H9A 0.9800
C9 H9B 0.9800
C9 H9C 0.9800
C10 H10A 0.9800
C10 H10B 0.9800
C10 H10C 0.9800
C11 C13 1.533(3)
C11 C12 1.547(3)
C11 H11 1.0000
C12 H12A 0.9800
C12 H12B 0.9800
C12 H12C 0.9800
C13 H13A 0.9800
C13 H13B 0.9800
C13 H13C 0.9800
C14 C19 1.407(3)
C14 C15 1.409(3)
C15 C16 1.401(3)
C15 C20 1.516(3)
C16 C17 1.380(4)
C16 H16 0.9500
C17 C18 1.376(4)
C17 H17 0.9500
C18 C19 1.395(3)
C18 H18 0.9500
C19 C23 1.516(3)
C20 C22 1.510(4)
C20 C21 1.530(3)
C20 H20 1.0000
C21 H21A 0.9800
C21 H21B 0.9800
C21 H21C 0.9800
C22 H22A 0.9800
C22 H22B 0.9800
C22 H22C 0.9800
C23 C24 1.514(4)
C23 C25 1.526(4)
C23 H23 1.0000
C24 H24A 0.9800
C24 H24B 0.9800
C24 H24C 0.9800
C25 H25A 0.9800
C25 H25B 0.9800
C25 H25C 0.9800
C26 H26 0.9500
C27 C32 1.405(3)
C27 C28 1.409(3)
C28 C29 1.400(3)
C28 C33 1.523(3)
C29 C30 1.378(4)
C29 H29 0.9500
C30 C31 1.379(4)
C30 H30 0.9500
C31 C32 1.395(3)
C31 H31 0.9500
C32 C36 1.519(3)
C33 C34 1.532(3)
C33 C35 1.537(3)
C33 H33 1.0000
C34 H34A 0.9800
C34 H34B 0.9800
C34 H34C 0.9800
C35 H35A 0.9800
C35 H35B 0.9800
C35 H35C 0.9800
C36 C38 1.528(5)
C36 C37 1.536(4)
C36 H36 1.0000
C37 H37A 0.9800
C37 H37B 0.9800
C37 H37C 0.9800
C38 H38A 0.9800
C38 H38B 0.9800
C38 H38C 0.9800
C39 C40 1.411(3)
C39 C44 1.416(3)
C40 C41 1.399(3)
C40 C45 1.521(4)
C41 C42 1.373(4)
C41 H41 0.9500
C42 C43 1.377(4)
C42 H42 0.9500
C43 C44 1.403(3)
C43 H43 0.9500
C44 C48 1.518(3)
C45 C46 1.526(4)
C45 C47 1.538(4)
C45 H45 1.0000
C46 H46A 0.9800
C46 H46B 0.9800
C46 H46C 0.9800
C47 H47A 0.9800
C47 H47B 0.9800
C47 H47C 0.9800
C48 C49 1.528(3)
C48 C50 1.528(4)
C48 H48 1.0000
C49 H49A 0.9800
C49 H49B 0.9800
C49 H49C 0.9800
C50 H50A 0.9800
C50 H50B 0.9800
C50 H50C 0.9800
C51 C52 1.532(4)
C51 H51A 0.9900
C51 H51B 0.9900
C52 H52A 0.9800
C52 H52B 0.9800
C52 H52C 0.9800
C53 C54 1.346(4)
C53 H53 0.9500
C54 H54A 0.9500
C54 H54B 0.9500
C55 C60 1.354(5)
C55 C56 1.366(5)
C55 H55 0.9500
C56 C57 1.367(5)
C56 H56 0.9500
C57 C58 1.382(5)
C57 H57 0.9500
C58 C59 1.370(5)
C58 H58 0.9500
C59 C60 1.384(5)
C59 H59 0.9500
C60 H60 0.9500
